data_1562145
loop_
_publ_author_name
'Cheng, Lin'
'Wang, Jun'
'Yu, Hai-Yan'
'Zhang, Xiu-Ying'
'Gou, Shao-Hua'
'Fang, Lei'

_publ_section_title
;
 Five chiral Cd(II) complexes with dual chiral components: Effect of
 positional isomerism, luminescence and SHG response
;
_journal_name_full 'Journal of Solid State Chemistry'
_journal_page_first 85
_journal_page_last 94
_journal_paper_doi 10.1016/j.jssc.2014.09.020
_journal_volume 221
_journal_year 2015
_chemical_absolute_configuration .
_chemical_formula_sum 'C19 H36 Cd N6 O11'
_chemical_formula_weight 636.94
_space_group_IT_number 19
_space_group_name_Hall 'P 2ac 2ab'
_space_group_name_H-M_alt 'P 21 21 21'
_symmetry_cell_setting orthorhombic
_symmetry_space_group_name_H-M 'P 21 21 21'
_atom_sites_solution_hydrogens geom
_atom_sites_solution_primary direct
_atom_sites_solution_secondary difmap
_audit_creation_method SHELXL-97
_cell_angle_alpha 90.00
_cell_angle_beta 90.00
_cell_angle_gamma 90.00
_cell_formula_units_Z 4
_cell_length_a 10.979(4)
_cell_length_b 14.684(5)
_cell_length_c 16.958(6)
_cell_measurement_temperature 123(2)
_cell_volume 2733.9(17)
_computing_cell_refinement 'SMART (Bruker, 2000)'
_computing_data_collection 'SMART (Bruker, 2000)'
_computing_data_reduction 'SAINT (Bruker, 2000)'
_computing_molecular_graphics
;
ORTEPIII (Burnett & Johnson, 1996); ORTEP-3 for Windows (Farrugia, 1997);
PLATON (Spek, 2009)
;
_computing_publication_material 'SHELXTL (Bruker, 2000)'
_computing_structure_refinement 'SHELXL-97 (Sheldrick, 2008)'
_computing_structure_solution 'SHELXTL (Bruker, 2000)'
_diffrn_ambient_temperature 123(2)
_diffrn_measured_fraction_theta_full 0.974
_diffrn_measured_fraction_theta_max 0.974
_diffrn_measurement_device_type 'Bruker SMART APEX CCD'
_diffrn_measurement_method '\f and \w scan'
_diffrn_radiation_monochromator graphite
_diffrn_radiation_source 'fine-focus sealed tube'
_diffrn_radiation_type MoK\a
_diffrn_radiation_wavelength 0.71073
_diffrn_reflns_av_R_equivalents 0.0472
_diffrn_reflns_av_sigmaI/netI 0.0634
_diffrn_reflns_limit_h_max 9
_diffrn_reflns_limit_h_min -13
_diffrn_reflns_limit_k_max 17
_diffrn_reflns_limit_k_min -17
_diffrn_reflns_limit_l_max 18
_diffrn_reflns_limit_l_min -19
_diffrn_reflns_number 12801
_diffrn_reflns_theta_full 25.99
_diffrn_reflns_theta_max 25.99
_diffrn_reflns_theta_min 1.83
_exptl_absorpt_coefficient_mu 0.863
_exptl_absorpt_correction_T_max 0.9187
_exptl_absorpt_correction_T_min 0.8815
_exptl_absorpt_correction_type multi-scan
_exptl_absorpt_process_details 'SADABS (Sheldrick, 2008)'
_exptl_crystal_colour colorless
_exptl_crystal_density_diffrn 1.548
_exptl_crystal_density_method 'not measured'
_exptl_crystal_description block
_exptl_crystal_F_000 1312
_exptl_crystal_size_max 0.15
_exptl_crystal_size_mid 0.12
_exptl_crystal_size_min 0.10
_refine_diff_density_max 1.245
_refine_diff_density_min -1.244
_refine_diff_density_rms 0.118
_refine_ls_abs_structure_details 'Flack H D (1983), Acta Cryst. A39, 876-881'
_refine_ls_abs_structure_Flack 0.02(4)
_refine_ls_extinction_method none
_refine_ls_goodness_of_fit_ref 1.046
_refine_ls_hydrogen_treatment mixed
_refine_ls_matrix_type full
_refine_ls_number_parameters 334
_refine_ls_number_reflns 5183
_refine_ls_number_restraints 0
_refine_ls_restrained_S_all 1.046
_refine_ls_R_factor_all 0.0656
_refine_ls_R_factor_gt 0.0542
_refine_ls_shift/su_max 0.001
_refine_ls_shift/su_mean 0.000
_refine_ls_structure_factor_coef Fsqd
_refine_ls_weighting_details 'calc w=1/[\s^2^(Fo^2^)+(0.0879P)^2^+0.1136P] where P=(Fo^2^+2Fc^2^)/3'
_refine_ls_weighting_scheme calc
_refine_ls_wR_factor_gt 0.1380
_refine_ls_wR_factor_ref 0.1450
_reflns_number_gt 4399
_reflns_number_total 5183
_reflns_threshold_expression >2sigma(I)
_cod_data_source_file JSSC-2015-221-85.cif
_cod_data_source_block 3
_cod_original_cell_volume 2733.8(17)
_cod_original_sg_symbol_H-M P2(1)2(1)2(1)
_cod_database_code 1562145

loop_
_symmetry_equiv_pos_as_xyz
'x, y, z'
'-x+1/2, -y, z+1/2'
'-x, y+1/2, -z+1/2'
'x+1/2, -y+1/2, -z'

loop_
_atom_site_label
_atom_site_type_symbol
_atom_site_fract_x
_atom_site_fract_y
_atom_site_fract_z
_atom_site_U_iso_or_equiv
_atom_site_adp_type
_atom_site_occupancy
_atom_site_symmetry_multiplicity
_atom_site_calc_flag
_atom_site_refinement_flags
_atom_site_disorder_assembly
_atom_site_disorder_group
Cd1 Cd 0.88555(4) 0.64440(3) 0.76245(3) 0.03647(16) Uani 1 1 d . . .
C1 C 0.8057(7) 0.9412(5) 0.7784(5) 0.0476(19) Uani 1 1 d . . .
H1A H 0.7595 0.9246 0.8235 0.057 Uiso 1 1 calc R . .
C2 C 0.8823(7) 1.0127(4) 0.7803(4) 0.0407(15) Uani 1 1 d . . .
H2A H 0.8866 1.0461 0.8282 0.049 Uiso 1 1 calc R . .
C3 C 0.9391(7) 0.9969(5) 0.6534(5) 0.0414(17) Uani 1 1 d . . .
H3A H 0.9845 1.0171 0.6090 0.050 Uiso 1 1 calc R . .
C4 C 0.8628(7) 0.9235(5) 0.6439(4) 0.0439(17) Uani 1 1 d . . .
H4A H 0.8561 0.8950 0.5938 0.053 Uiso 1 1 calc R . .
C5 C 0.7961(6) 0.8913(4) 0.7066(4) 0.0376(16) Uani 1 1 d . . .
C6 C 0.7127(7) 0.8109(5) 0.6971(5) 0.0464(18) Uani 1 1 d . . .
H6A H 0.6282 0.8333 0.6908 0.056 Uiso 1 1 calc R . .
H6B H 0.7350 0.7782 0.6481 0.056 Uiso 1 1 calc R . .
C7 C 0.6001(6) 0.6931(4) 0.7681(5) 0.0411(15) Uani 1 1 d . . .
H7A H 0.5801 0.6726 0.7134 0.049 Uiso 1 1 calc R . .
C8 C 0.4946(7) 0.7528(6) 0.7967(7) 0.067(3) Uani 1 1 d . . .
H8A H 0.5159 0.7784 0.8489 0.080 Uiso 1 1 calc R . .
H8B H 0.4844 0.8044 0.7597 0.080 Uiso 1 1 calc R . .
C9 C 0.3753(9) 0.7032(6) 0.8035(7) 0.076(3) Uani 1 1 d . . .
H9A H 0.3469 0.6857 0.7503 0.091 Uiso 1 1 calc R . .
H9B H 0.3136 0.7444 0.8268 0.091 Uiso 1 1 calc R . .
C10 C 0.3865(8) 0.6188(6) 0.8541(6) 0.066(2) Uani 1 1 d . . .
H10A H 0.3086 0.5849 0.8534 0.079 Uiso 1 1 calc R . .
H10B H 0.4038 0.6367 0.9093 0.079 Uiso 1 1 calc R . .
C11 C 0.4904(7) 0.5567(5) 0.8232(6) 0.051(2) Uani 1 1 d . . .
H11A H 0.4992 0.5033 0.8584 0.061 Uiso 1 1 calc R . .
H11B H 0.4694 0.5342 0.7698 0.061 Uiso 1 1 calc R . .
C12 C 0.6101(7) 0.6082(4) 0.8198(4) 0.0412(15) Uani 1 1 d . . .
H12A H 0.6311 0.6281 0.8745 0.049 Uiso 1 1 calc R . .
C13 C 0.7355(8) 0.4730(5) 0.8488(5) 0.049(2) Uani 1 1 d . . .
H13A H 0.6568 0.4480 0.8672 0.059 Uiso 1 1 calc R . .
H13B H 0.7773 0.4996 0.8951 0.059 Uiso 1 1 calc R . .
C14 C 0.8123(6) 0.3953(4) 0.8174(4) 0.0338(15) Uani 1 1 d . . .
C15 C 0.8445(7) 0.3273(4) 0.8710(5) 0.0464(18) Uani 1 1 d . . .
H15A H 0.8145 0.3286 0.9235 0.056 Uiso 1 1 calc R . .
C16 C 0.9206(7) 0.2581(5) 0.8465(5) 0.049(2) Uani 1 1 d . . .
H16A H 0.9410 0.2117 0.8832 0.059 Uiso 1 1 calc R . .
C17 C 0.9318(6) 0.3164(4) 0.7212(4) 0.0388(17) Uani 1 1 d . . .
H17A H 0.9602 0.3126 0.6684 0.047 Uiso 1 1 calc R . .
C18 C 0.8544(6) 0.3882(4) 0.7422(4) 0.0413(16) Uani 1 1 d . . .
H18A H 0.8312 0.4321 0.7039 0.050 Uiso 1 1 calc R . .
C19 C 0.6426(18) 0.4451(10) 0.5685(10) 0.159(8) Uani 1 1 d . . .
H19A H 0.6064 0.4597 0.5172 0.239 Uiso 1 1 calc R . .
H19B H 0.6004 0.3927 0.5916 0.239 Uiso 1 1 calc R . .
H19C H 0.7290 0.4303 0.5615 0.239 Uiso 1 1 calc R . .
N1 N 0.9529(5) 1.0411(4) 0.7210(4) 0.0385(15) Uani 1 1 d . . .
N2 N 0.7160(5) 0.7452(3) 0.7641(4) 0.0398(13) Uani 1 1 d . . .
H2B H 0.7312 0.7666 0.8128 0.048 Uiso 1 1 d R . .
N3 N 0.7104(5) 0.5479(4) 0.7906(4) 0.0322(14) Uani 1 1 d . . .
H3B H 0.6985 0.5173 0.7453 0.039 Uiso 1 1 d R . .
N4 N 0.9673(5) 0.2528(4) 0.7734(4) 0.0415(14) Uani 1 1 d . . .
N5 N 0.9329(13) 0.8176(9) 0.4464(7) 0.104(4) Uani 1 1 d . . .
N6 N 1.1722(8) 0.7041(6) 1.0052(5) 0.069(2) Uani 1 1 d . . .
O1 O 1.0219(13) 0.7719(10) 0.4294(8) 0.190(7) Uani 1 1 d . . .
O2 O 0.9236(10) 0.9002(8) 0.4298(8) 0.148(5) Uani 1 1 d . . .
O3 O 0.8478(9) 0.7828(6) 0.4852(6) 0.121(4) Uani 1 1 d . . .
O4 O 1.1446(11) 0.7831(8) 0.9860(7) 0.137(4) Uani 1 1 d . . .
O5 O 1.2538(7) 0.6913(5) 1.0554(4) 0.082(2) Uani 1 1 d . . .
O6 O 1.1172(7) 0.6432(6) 0.9745(6) 0.118(3) Uani 1 1 d . . .
O7 O 0.6314(8) 0.5207(6) 0.6192(5) 0.098(2) Uani 1 1 d . . .
H7B H 0.5630 0.5517 0.6075 0.147 Uiso 1 1 d R . .
O1W O 0.9028(5) 0.6717(4) 0.8978(3) 0.0550(14) Uani 1 1 d . . .
H1WA H 0.8750 0.7195 0.9195 0.066 Uiso 1 1 d R . .
H1WB H 0.9741 0.6599 0.9143 0.066 Uiso 1 1 d R . .
O2W O 0.8508(5) 0.6070(4) 0.6308(3) 0.0614(16) Uani 1 1 d . . .
H2WA H 0.9042 0.6182 0.5958 0.074 Uiso 1 1 d R . .
H2WB H 0.7836 0.5821 0.6187 0.074 Uiso 1 1 d R . .
O3W O 0.9812(7) 0.5955(6) 0.4991(5) 0.096(2) Uani 1 1 d . . .
H3WA H 1.0400 0.5644 0.5176 0.115 Uiso 1 1 d R . .
H3WB H 0.9623 0.6423 0.4723 0.115 Uiso 1 1 d R . .
O4W O 1.2013(8) 0.5178(6) 0.5277(6) 0.104(3) Uani 1 1 d . . .
H4WA H 1.2716 0.5302 0.5457 0.125 Uiso 1 1 d R . .
H4WB H 1.2135 0.4612 0.5351 0.125 Uiso 1 1 d R . .

loop_
_atom_site_aniso_label
_atom_site_aniso_U_11
_atom_site_aniso_U_22
_atom_site_aniso_U_33
_atom_site_aniso_U_23
_atom_site_aniso_U_13
_atom_site_aniso_U_12
Cd1 0.0315(2) 0.0344(2) 0.0435(3) -0.0007(2) 0.0012(2) -0.0010(2)
C1 0.046(4) 0.041(4) 0.056(5) -0.004(4) 0.004(4) -0.002(3)
C2 0.041(4) 0.026(3) 0.054(4) 0.007(3) 0.007(4) 0.004(3)
C3 0.038(4) 0.038(4) 0.048(5) 0.002(3) -0.002(3) -0.005(3)
C4 0.048(5) 0.036(3) 0.047(4) 0.000(3) -0.004(3) 0.006(3)
C5 0.043(4) 0.026(3) 0.044(4) 0.003(3) 0.003(3) 0.007(3)
C6 0.048(4) 0.042(4) 0.050(5) 0.003(4) -0.001(4) 0.001(3)
C7 0.029(3) 0.032(3) 0.062(4) -0.001(3) -0.006(4) 0.002(2)
C8 0.042(5) 0.045(4) 0.114(9) 0.006(5) 0.003(5) 0.013(4)
C9 0.049(5) 0.054(5) 0.124(8) 0.001(5) -0.001(6) -0.006(4)
C10 0.038(4) 0.062(5) 0.098(7) 0.013(4) 0.009(5) -0.003(4)
C11 0.034(4) 0.043(4) 0.075(6) 0.013(4) 0.007(4) -0.002(3)
C12 0.038(4) 0.037(3) 0.048(4) 0.003(3) 0.003(4) 0.002(3)
C13 0.055(5) 0.039(4) 0.054(5) 0.010(4) 0.009(4) 0.014(3)
C14 0.026(3) 0.032(3) 0.044(4) 0.008(3) 0.006(3) -0.003(3)
C15 0.045(4) 0.032(3) 0.063(5) 0.001(3) 0.006(4) 0.002(3)
C16 0.048(5) 0.038(4) 0.060(5) 0.012(3) -0.001(4) 0.001(3)
C17 0.032(3) 0.038(3) 0.046(5) -0.005(3) 0.006(3) 0.005(3)
C18 0.043(4) 0.037(3) 0.044(4) 0.004(3) -0.008(3) -0.004(3)
C19 0.23(2) 0.120(12) 0.132(13) -0.005(11) -0.060(15) -0.069(14)
N1 0.027(3) 0.033(3) 0.055(4) 0.002(3) -0.003(3) 0.011(2)
N2 0.040(3) 0.031(3) 0.048(4) 0.007(3) -0.003(3) -0.004(2)
N3 0.033(3) 0.027(3) 0.037(4) 0.005(2) 0.000(2) -0.003(2)
N4 0.041(3) 0.034(3) 0.050(4) 0.004(3) -0.001(3) 0.000(2)
N5 0.123(10) 0.113(9) 0.077(7) -0.011(6) 0.013(7) 0.013(8)
N6 0.073(5) 0.070(5) 0.064(5) -0.016(4) -0.011(4) -0.007(4)
O1 0.215(13) 0.218(13) 0.138(10) 0.061(9) 0.108(10) 0.120(12)
O2 0.108(8) 0.119(8) 0.217(14) 0.034(9) 0.046(8) 0.012(7)
O3 0.112(7) 0.123(8) 0.128(8) -0.044(7) 0.037(7) -0.030(6)
O4 0.161(10) 0.120(8) 0.129(8) -0.005(7) -0.051(8) 0.009(7)
O5 0.075(5) 0.099(5) 0.074(5) -0.003(4) -0.032(4) -0.020(4)
O6 0.103(6) 0.084(5) 0.167(8) -0.038(5) -0.075(6) 0.009(5)
O7 0.086(6) 0.125(6) 0.083(5) -0.027(5) -0.019(5) -0.004(5)
O1W 0.049(3) 0.067(3) 0.049(3) -0.014(2) -0.009(3) 0.012(3)
O2W 0.050(3) 0.089(4) 0.045(3) -0.008(3) -0.001(3) -0.017(3)
O3W 0.094(6) 0.099(6) 0.094(6) -0.013(5) 0.021(5) -0.003(5)
O4W 0.094(6) 0.089(5) 0.129(8) 0.003(5) 0.003(5) -0.010(5)

loop_
_atom_type_symbol
_atom_type_description
_atom_type_scat_dispersion_real
_atom_type_scat_dispersion_imag
_atom_type_scat_source
C C 0.0033 0.0016 'International Tables Vol C Tables 4.2.6.8 and 6.1.1.4'
H H 0.0000 0.0000 'International Tables Vol C Tables 4.2.6.8 and 6.1.1.4'
N N 0.0061 0.0033 'International Tables Vol C Tables 4.2.6.8 and 6.1.1.4'
O O 0.0106 0.0060 'International Tables Vol C Tables 4.2.6.8 and 6.1.1.4'
Cd Cd -0.8075 1.2024 'International Tables Vol C Tables 4.2.6.8 and 6.1.1.4'

loop_
_geom_angle_atom_site_label_1
_geom_angle_atom_site_label_2
_geom_angle_atom_site_label_3
_geom_angle
_geom_angle_site_symmetry_1
_geom_angle_site_symmetry_3
O2W Cd1 O1W 173.9(2) . .
O2W Cd1 N4 91.4(2) . 3_756
O1W Cd1 N4 94.7(2) . 3_756
O2W Cd1 N1 94.9(2) . 3_746
O1W Cd1 N1 86.1(2) . 3_746
N4 Cd1 N1 87.09(19) 3_756 3_746
O2W Cd1 N2 91.7(2) . .
O1W Cd1 N2 86.9(2) . .
N4 Cd1 N2 96.9(2) 3_756 .
N1 Cd1 N2 172.2(3) 3_746 .
O2W Cd1 N3 85.5(2) . .
O1W Cd1 N3 88.3(2) . .
N4 Cd1 N3 171.22(19) 3_756 .
N1 Cd1 N3 101.35(17) 3_746 .
N2 Cd1 N3 75.04(18) . .
C2 C1 C5 117.9(7) . .
C2 C1 H1A 121.1 . .
C5 C1 H1A 121.1 . .
N1 C2 C1 126.1(7) . .
N1 C2 H2A 117.0 . .
C1 C2 H2A 117.0 . .
N1 C3 C4 123.7(7) . .
N1 C3 H3A 118.1 . .
C4 C3 H3A 118.1 . .
C3 C4 C5 120.2(7) . .
C3 C4 H4A 119.9 . .
C5 C4 H4A 119.9 . .
C4 C5 C1 116.4(6) . .
C4 C5 C6 120.8(7) . .
C1 C5 C6 122.7(6) . .
N2 C6 C5 114.4(6) . .
N2 C6 H6A 108.7 . .
C5 C6 H6A 108.7 . .
N2 C6 H6B 108.7 . .
C5 C6 H6B 108.7 . .
H6A C6 H6B 107.6 . .
N2 C7 C12 112.7(5) . .
N2 C7 C8 111.6(5) . .
C12 C7 C8 109.8(7) . .
N2 C7 H7A 107.5 . .
C12 C7 H7A 107.5 . .
C8 C7 H7A 107.5 . .
C9 C8 C7 114.0(7) . .
C9 C8 H8A 108.8 . .
C7 C8 H8A 108.8 . .
C9 C8 H8B 108.8 . .
C7 C8 H8B 108.8 . .
H8A C8 H8B 107.7 . .
C8 C9 C10 111.7(8) . .
C8 C9 H9A 109.3 . .
C10 C9 H9A 109.3 . .
C8 C9 H9B 109.3 . .
C10 C9 H9B 109.3 . .
H9A C9 H9B 107.9 . .
C9 C10 C11 110.5(8) . .
C9 C10 H10A 109.5 . .
C11 C10 H10A 109.5 . .
C9 C10 H10B 109.5 . .
C11 C10 H10B 109.5 . .
H10A C10 H10B 108.1 . .
C12 C11 C10 110.9(6) . .
C12 C11 H11A 109.5 . .
C10 C11 H11A 109.5 . .
C12 C11 H11B 109.5 . .
C10 C11 H11B 109.5 . .
H11A C11 H11B 108.1 . .
N3 C12 C11 110.8(6) . .
N3 C12 C7 110.2(5) . .
C11 C12 C7 111.5(6) . .
N3 C12 H12A 108.0 . .
C11 C12 H12A 108.0 . .
C7 C12 H12A 108.0 . .
N3 C13 C14 115.0(6) . .
N3 C13 H13A 108.5 . .
C14 C13 H13A 108.5 . .
N3 C13 H13B 108.5 . .
C14 C13 H13B 108.5 . .
H13A C13 H13B 107.5 . .
C18 C14 C15 118.0(6) . .
C18 C14 C13 125.1(6) . .
C15 C14 C13 116.8(6) . .
C16 C15 C14 119.0(7) . .
C16 C15 H15A 120.5 . .
C14 C15 H15A 120.5 . .
N4 C16 C15 123.5(7) . .
N4 C16 H16A 118.3 . .
C15 C16 H16A 118.3 . .
N4 C17 C18 122.1(7) . .
N4 C17 H17A 119.0 . .
C18 C17 H17A 119.0 . .
C14 C18 C17 120.2(6) . .
C14 C18 H18A 119.9 . .
C17 C18 H18A 119.9 . .
O7 C19 H19A 109.5 . .
O7 C19 H19B 109.5 . .
H19A C19 H19B 109.5 . .
O7 C19 H19C 109.5 . .
H19A C19 H19C 109.5 . .
H19B C19 H19C 109.5 . .
C3 N1 C2 115.6(6) . .
C3 N1 Cd1 120.4(5) . 3_756
C2 N1 Cd1 123.3(5) . 3_756
C7 N2 C6 110.3(6) . .
C7 N2 Cd1 110.5(3) . .
C6 N2 Cd1 114.4(5) . .
C7 N2 H2B 107.3 . .
C6 N2 H2B 118.5 . .
Cd1 N2 H2B 94.7 . .
C12 N3 C13 110.5(5) . .
C12 N3 Cd1 107.6(4) . .
C13 N3 Cd1 114.2(5) . .
C12 N3 H3B 118.1 . .
C13 N3 H3B 102.8 . .
Cd1 N3 H3B 103.7 . .
C17 N4 C16 117.2(6) . .
C17 N4 Cd1 120.0(5) . 3_746
C16 N4 Cd1 122.7(5) . 3_746
O1 N5 O2 123.2(15) . .
O1 N5 O3 119.8(13) . .
O2 N5 O3 117.0(13) . .
O6 N6 O4 117.4(10) . .
O6 N6 O5 123.0(10) . .
O4 N6 O5 119.6(9) . .
C19 O7 H7B 109.7 . .
Cd1 O1W H1WA 122.7 . .
Cd1 O1W H1WB 111.3 . .
H1WA O1W H1WB 110.9 . .
Cd1 O2W H2WA 120.7 . .
Cd1 O2W H2WB 118.4 . .
H2WA O2W H2WB 120.9 . .
H3WA O3W H3WB 144.7 . .
H4WA O4W H4WB 90.8 . .

loop_
_geom_bond_atom_site_label_1
_geom_bond_atom_site_label_2
_geom_bond_distance
_geom_bond_site_symmetry_2
Cd1 O2W 2.330(6) .
Cd1 O1W 2.337(5) .
Cd1 N4 2.348(6) 3_756
Cd1 N1 2.351(6) 3_746
Cd1 N2 2.379(5) .
Cd1 N3 2.436(5) .
C1 C2 1.345(10) .
C1 C5 1.425(11) .
C1 H1A 0.9500 .
C2 N1 1.336(9) .
C2 H2A 0.9500 .
C3 N1 1.326(10) .
C3 C4 1.374(10) .
C3 H3A 0.9500 .
C4 C5 1.376(10) .
C4 H4A 0.9500 .
C5 C6 1.503(10) .
C6 N2 1.490(10) .
C6 H6A 0.9900 .
C6 H6B 0.9900 .
C7 N2 1.485(8) .
C7 C12 1.529(9) .
C7 C8 1.532(10) .
C7 H7A 1.0000 .
C8 C9 1.503(12) .
C8 H8A 0.9900 .
C8 H8B 0.9900 .
C9 C10 1.512(13) .
C9 H9A 0.9900 .
C9 H9B 0.9900 .
C10 C11 1.552(11) .
C10 H10A 0.9900 .
C10 H10B 0.9900 .
C11 C12 1.517(10) .
C11 H11A 0.9900 .
C11 H11B 0.9900 .
C12 N3 1.497(9) .
C12 H12A 1.0000 .
C13 N3 1.503(9) .
C13 C14 1.515(10) .
C13 H13A 0.9900 .
C13 H13B 0.9900 .
C14 C18 1.360(10) .
C14 C15 1.395(10) .
C15 C16 1.379(10) .
C15 H15A 0.9500 .
C16 N4 1.344(11) .
C16 H16A 0.9500 .
C17 N4 1.344(9) .
C17 C18 1.401(9) .
C17 H17A 0.9500 .
C18 H18A 0.9500 .
C19 O7 1.411(16) .
C19 H19A 0.9800 .
C19 H19B 0.9800 .
C19 H19C 0.9800 .
N1 Cd1 2.351(6) 3_756
N2 H2B 0.9000 .
N3 H3B 0.9000 .
N4 Cd1 2.348(6) 3_746
N5 O1 1.220(14) .
N5 O2 1.249(14) .
N5 O3 1.252(14) .
N6 O6 1.198(10) .
N6 O4 1.242(11) .
N6 O5 1.250(11) .
O7 H7B 0.9001 .
O1W H1WA 0.8499 .
O1W H1WB 0.8500 .
O2W H2WA 0.8501 .
O2W H2WB 0.8499 .
O3W H3WA 0.8500 .
O3W H3WB 0.8500 .
O4W H4WA 0.8499 .
O4W H4WB 0.8500 .

loop_
_geom_hbond_atom_site_label_D
_geom_hbond_atom_site_label_H
_geom_hbond_atom_site_label_A
_geom_hbond_distance_DH
_geom_hbond_distance_HA
_geom_hbond_distance_DA
_geom_hbond_angle_DHA
_geom_hbond_site_symmetry_A
N2 H2B O5 0.90 2.33 3.227(11) 172.9 4_467
N3 H3B O7 0.90 2.26 3.059(10) 147.5 .
O7 H7B O2 0.90 1.80 2.692(14) 170.1 4_466
O1W H1WA O5 0.85 1.91 2.711(9) 155.6 4_467
O1W H1WB O6 0.85 1.89 2.723(9) 166.1 .
O2W H2WA O3W 0.85 1.87 2.658(10) 152.5 .
O2W H2WB O7 0.85 1.90 2.730(10) 165.6 .
O3W H3WA O4W 0.85 1.91 2.716(12) 158.6 .
O3W H3WB O1 0.85 2.14 2.883(16) 145.8 .
O3W H3WB O3 0.85 2.43 3.125(13) 140.0 .
O4W H4WA O2 0.85 2.00 2.815(13) 160.4 4_566
O4W H4WB O5 0.85 2.29 3.145(12) 179.8 2_764
O4W H4WB O6 0.85 2.62 3.220(11) 128.7 2_764
